data_7059221
loop_
_publ_author_name
'Custodio, Jean M. F.'
'Moura, Andrea F.'
'de Moraes, Manoel O.'
'Perez, Caridad N.'
'Napolitano, Hamilton B.'

_publ_section_title
;
 On the in silico and in vitro anticancer activity of sulfonamide
 chalcones: potential JNKK3 inhibitors
;
_journal_issue 8
_journal_name_full 'New Journal of Chemistry'
_journal_page_first 3294
_journal_page_last 3309
_journal_paper_doi 10.1039/C9NJ05612B
_journal_volume 44
_journal_year 2020
_chemical_formula_sum 'C21 H16 F N O3 S'
_chemical_formula_weight 381.41
_space_group_crystal_system monoclinic
_space_group_IT_number 15
_space_group_name_Hall '-C 2yc'
_space_group_name_H-M_alt 'C 1 2/c 1'
_atom_sites_solution_hydrogens mixed
_audit_block_doi 10.5517/ccdc.csd.cc20qnr5
_audit_creation_method SHELXL-2016/6
_audit_update_record
;
2019-04-02 deposited with the CCDC.	2020-01-21 downloaded from the CCDC.
;
_cell_angle_alpha 90
_cell_angle_beta 107.479(3)
_cell_angle_gamma 90
_cell_formula_units_Z 8
_cell_length_a 26.984(3)
_cell_length_b 7.6486(8)
_cell_length_c 18.354(2)
_cell_measurement_reflns_used 6524
_cell_measurement_temperature 296(2)
_cell_measurement_theta_max 26.32
_cell_measurement_theta_min 2.33
_cell_volume 3613.2(7)
_computing_cell_refinement 'Bruker SAINT (Bruker, 2015)'
_computing_data_collection 'Bruker APEX-3 (Bruker, 2015)'
_computing_data_reduction 'Bruker SAINT (Bruker, 2015)'
_computing_molecular_graphics 'Bruker XP (Bruker, 2015)'
_computing_publication_material 'CIFTAB (Sheldrick, 2008)'
_computing_structure_refinement 'SHELXL-2014/7 (Sheldrick, 2015)'
_computing_structure_solution 'SHELXT-2014/2 (Sheldrick, 2015)'
_diffrn_ambient_temperature 296(2)
_diffrn_measured_fraction_theta_full 0.999
_diffrn_measured_fraction_theta_max 0.988
_diffrn_measurement_device_type 'Bruker APEX-II CCD'
_diffrn_radiation_type MoK\a
_diffrn_radiation_wavelength 0.71073
_diffrn_reflns_av_R_equivalents 0.0539
_diffrn_reflns_av_unetI/netI 0.0343
_diffrn_reflns_Laue_measured_fraction_full 0.999
_diffrn_reflns_Laue_measured_fraction_max 0.988
_diffrn_reflns_limit_h_max 33
_diffrn_reflns_limit_h_min -33
_diffrn_reflns_limit_k_max 9
_diffrn_reflns_limit_k_min -9
_diffrn_reflns_limit_l_max 18
_diffrn_reflns_limit_l_min -22
_diffrn_reflns_number 24691
_diffrn_reflns_point_group_measured_fraction_full 0.999
_diffrn_reflns_point_group_measured_fraction_max 0.988
_diffrn_reflns_theta_full 25.242
_diffrn_reflns_theta_max 26.601
_diffrn_reflns_theta_min 1.582
_exptl_absorpt_coefficient_mu 0.211
_exptl_absorpt_correction_T_max 0.7454
_exptl_absorpt_correction_T_min 0.6738
_exptl_absorpt_correction_type multi-scan
_exptl_absorpt_process_details SADABS
_exptl_crystal_colour 'pale yellow'
_exptl_crystal_density_diffrn 1.402
_exptl_crystal_description prism
_exptl_crystal_F_000 1584
_exptl_crystal_size_max 0.104
_exptl_crystal_size_mid 0.098
_exptl_crystal_size_min 0.079
_refine_diff_density_max 0.295
_refine_diff_density_min -0.313
_refine_diff_density_rms 0.047
_refine_ls_extinction_method none
_refine_ls_goodness_of_fit_ref 1.062
_refine_ls_hydrogen_treatment mixed
_refine_ls_matrix_type full
_refine_ls_number_parameters 256
_refine_ls_number_reflns 3749
_refine_ls_number_restraints 0
_refine_ls_restrained_S_all 1.062
_refine_ls_R_factor_all 0.0706
_refine_ls_R_factor_gt 0.0453
_refine_ls_shift/su_max 0.001
_refine_ls_shift/su_mean 0.000
_refine_ls_structure_factor_coef Fsqd
_refine_ls_weighting_details 'w=1/[\s^2^(Fo^2^)+(0.0495P)^2^+4.5555P] where P=(Fo^2^+2Fc^2^)/3'
_refine_ls_weighting_scheme calc
_refine_ls_wR_factor_gt 0.1122
_refine_ls_wR_factor_ref 0.1316
_reflns_Friedel_coverage 0.000
_reflns_number_gt 2712
_reflns_number_total 3749
_reflns_threshold_expression 'I > 2\s(I)'
_cod_data_source_file c9nj05612b2.cif
_cod_data_source_block shelx_CCDC1
_cod_depositor_comments
;Adding full bibliography for 7059220--7059228.cif.

 Adding full bibliography for 7059220--7059228.cif.
;
_cod_original_sg_symbol_H-M 'C 2/c'
_cod_database_code 7059221
_shelx_shelxl_version_number 2016/6
_shelx_space_group_comment
;
The symmetry employed for this shelxl refinement is uniquely defined
by the following loop, which should always be used as a source of
symmetry information in preference to the above space-group names.
They are only intended as comments.
;
_shelx_estimated_absorpt_t_min 0.978
_shelx_estimated_absorpt_t_max 0.984

loop_
_space_group_symop_operation_xyz
'x, y, z'
'-x, y, -z+1/2'
'x+1/2, y+1/2, z'
'-x+1/2, y+1/2, -z+1/2'
'-x, -y, -z'
'x, -y, z-1/2'
'-x+1/2, -y+1/2, -z'
'x+1/2, -y+1/2, z-1/2'

loop_
_atom_site_label
_atom_site_type_symbol
_atom_site_fract_x
_atom_site_fract_y
_atom_site_fract_z
_atom_site_U_iso_or_equiv
_atom_site_adp_type
_atom_site_occupancy
_atom_site_site_symmetry_order
_atom_site_calc_flag
_atom_site_refinement_flags_posn
_atom_site_refinement_flags_adp
S1 S 0.33340(2) 0.49900(8) 0.19574(3) 0.04151(18) Uani 1 1 d . .
C10 C 0.22063(8) 0.5226(3) 0.00162(12) 0.0349(5) Uani 1 1 d . .
N1 N 0.27998(7) 0.4648(3) 0.12771(11) 0.0464(5) Uani 1 1 d . .
H1 H 0.253675 0.433821 0.141955 0.056 Uiso 1 1 calc R U
F1 F 0.00452(6) 0.6666(3) 0.06937(10) 0.0741(5) Uani 1 1 d . .
O3 O 0.36490(7) 0.6205(2) 0.17008(10) 0.0524(5) Uani 1 1 d . .
C16 C 0.36747(8) 0.2988(3) 0.21290(12) 0.0379(5) Uani 1 1 d . .
C8 C 0.12878(9) 0.6338(3) -0.01389(14) 0.0435(6) Uani 1 1 d . .
H8 H 0.1295(9) 0.678(3) -0.0624(15) 0.052 Uiso 1 1 d . U
C15 C 0.27099(8) 0.4791(3) 0.04837(12) 0.0367(5) Uani 1 1 d . .
O1 O 0.17989(7) 0.5020(3) 0.09903(11) 0.0661(6) Uani 1 1 d . .
C6 C 0.03877(8) 0.7359(3) -0.03074(14) 0.0404(5) Uani 1 1 d . .
C11 C 0.21277(9) 0.5380(3) -0.07692(13) 0.0447(6) Uani 1 1 d . .
H11 H 0.179862 0.566712 -0.108624 0.054 Uiso 1 1 calc R U
C14 C 0.31028(9) 0.4528(4) 0.01555(14) 0.0493(6) Uani 1 1 d . .
H14 H 0.343427 0.423715 0.046301 0.059 Uiso 1 1 calc R U
O2 O 0.31715(7) 0.5380(3) 0.26143(10) 0.0573(5) Uani 1 1 d . .
C9 C 0.17673(9) 0.5491(3) 0.03359(14) 0.0413(6) Uani 1 1 d . .
C7 C 0.08766(8) 0.6516(3) 0.01059(14) 0.0431(6) Uani 1 1 d . .
H7 H 0.090146 0.606247 0.058567 0.052 Uiso 1 1 calc R U
C17 C 0.40781(9) 0.2688(4) 0.18212(14) 0.0464(6) Uani 1 1 d . .
H17 H 0.417093 0.353991 0.152498 0.056 Uiso 1 1 calc R U
C21 C 0.35409(9) 0.1734(3) 0.25804(13) 0.0458(6) Uani 1 1 d . .
H21 H 0.327256 0.193892 0.279020 0.055 Uiso 1 1 calc R U
C5 C 0.02980(10) 0.8167(4) -0.10184(15) 0.0484(6) Uani 1 1 d . .
H5 H 0.0573(10) 0.820(4) -0.1258(15) 0.058 Uiso 1 1 d . U
C13 C 0.30086(9) 0.4692(4) -0.06249(15) 0.0534(7) Uani 1 1 d . .
H13 H 0.327695 0.450963 -0.083710 0.064 Uiso 1 1 calc R U
C2 C -0.04962(10) 0.8148(4) -0.03607(18) 0.0610(8) Uani 1 1 d . .
H2 H -0.076190 0.812850 -0.013473 0.073 Uiso 1 1 calc R U
C4 C -0.01701(10) 0.8947(4) -0.13866(16) 0.0602(7) Uani 1 1 d . .
H4 H -0.021781 0.948888 -0.185635 0.072 Uiso 1 1 calc R U
C12 C 0.25237(9) 0.5119(4) -0.10872(14) 0.0515(7) Uani 1 1 d . .
H12 H 0.246200 0.523277 -0.161144 0.062 Uiso 1 1 calc R U
C1 C -0.00254(10) 0.7404(4) -0.00046(16) 0.0488(6) Uani 1 1 d . .
C18 C 0.43402(10) 0.1116(4) 0.19578(15) 0.0542(7) Uani 1 1 d . .
H18 H 0.460756 0.089842 0.174720 0.065 Uiso 1 1 calc R U
C19 C 0.42067(11) -0.0124(4) 0.24039(16) 0.0550(7) Uani 1 1 d . .
H19 H 0.438570 -0.118002 0.249729 0.066 Uiso 1 1 calc R U
C3 C -0.05688(11) 0.8927(5) -0.10591(19) 0.0656(9) Uani 1 1 d . .
H3 H -0.0900(12) 0.941(4) -0.1312(18) 0.079 Uiso 1 1 d . U
C20 C 0.38099(11) 0.0180(4) 0.27146(15) 0.0535(7) Uani 1 1 d . .
H20 H 0.3722(11) -0.067(4) 0.2974(17) 0.064 Uiso 1 1 d . U

loop_
_atom_site_aniso_label
_atom_site_aniso_U_11
_atom_site_aniso_U_22
_atom_site_aniso_U_33
_atom_site_aniso_U_23
_atom_site_aniso_U_13
_atom_site_aniso_U_12
S1 0.0418(3) 0.0511(4) 0.0326(3) 0.0013(3) 0.0126(2) 0.0031(3)
C10 0.0330(11) 0.0395(12) 0.0338(12) -0.0003(9) 0.0124(9) 0.0001(9)
N1 0.0349(10) 0.0729(15) 0.0337(11) 0.0101(10) 0.0139(8) 0.0054(10)
F1 0.0657(10) 0.0962(13) 0.0758(12) 0.0227(10) 0.0443(9) 0.0130(9)
O3 0.0544(10) 0.0503(11) 0.0526(11) 0.0051(9) 0.0164(8) -0.0047(8)
C16 0.0325(11) 0.0480(13) 0.0307(11) 0.0022(10) 0.0055(9) -0.0019(9)
C8 0.0360(12) 0.0555(15) 0.0408(14) 0.0035(12) 0.0144(10) 0.0052(11)
C15 0.0366(11) 0.0425(13) 0.0329(12) 0.0016(10) 0.0133(9) 0.0042(9)
O1 0.0477(10) 0.1118(17) 0.0467(11) 0.0252(11) 0.0260(9) 0.0226(10)
C6 0.0344(12) 0.0420(13) 0.0470(14) -0.0066(11) 0.0156(10) -0.0006(10)
C11 0.0359(12) 0.0641(17) 0.0336(12) 0.0008(11) 0.0096(10) 0.0039(11)
C14 0.0348(12) 0.0747(18) 0.0395(14) -0.0005(13) 0.0128(10) 0.0102(12)
O2 0.0650(11) 0.0759(13) 0.0360(10) -0.0041(9) 0.0228(8) 0.0110(10)
C9 0.0366(12) 0.0510(14) 0.0391(13) 0.0031(11) 0.0154(10) 0.0025(10)
C7 0.0390(12) 0.0502(14) 0.0421(13) 0.0033(11) 0.0151(10) 0.0019(10)
C17 0.0367(12) 0.0604(16) 0.0430(14) 0.0069(12) 0.0133(10) -0.0006(11)
C21 0.0478(14) 0.0577(16) 0.0345(13) 0.0015(11) 0.0161(10) -0.0037(12)
C5 0.0427(13) 0.0592(16) 0.0458(14) -0.0041(12) 0.0170(11) 0.0041(12)
C13 0.0417(13) 0.083(2) 0.0420(14) -0.0062(14) 0.0224(11) 0.0051(13)
C2 0.0382(14) 0.073(2) 0.077(2) -0.0125(16) 0.0243(13) 0.0052(13)
C4 0.0554(16) 0.074(2) 0.0452(15) -0.0008(14) 0.0064(12) 0.0126(14)
C12 0.0463(14) 0.0803(19) 0.0309(13) -0.0034(13) 0.0161(10) 0.0019(13)
C1 0.0439(13) 0.0536(15) 0.0537(15) -0.0004(13) 0.0221(11) -0.0004(11)
C18 0.0428(14) 0.0691(18) 0.0523(16) 0.0054(14) 0.0166(12) 0.0100(13)
C19 0.0600(16) 0.0543(16) 0.0462(15) 0.0032(13) 0.0089(12) 0.0111(13)
C3 0.0406(15) 0.085(2) 0.064(2) -0.0119(17) 0.0053(13) 0.0171(15)
C20 0.0665(18) 0.0518(16) 0.0425(15) 0.0074(12) 0.0167(13) -0.0024(13)

loop_
_atom_type_symbol
_atom_type_description
_atom_type_scat_dispersion_real
_atom_type_scat_dispersion_imag
_atom_type_scat_source
C C 0.0033 0.0016 'International Tables Vol C Tables 4.2.6.8 and 6.1.1.4'
H H 0.0000 0.0000 'International Tables Vol C Tables 4.2.6.8 and 6.1.1.4'
N N 0.0061 0.0033 'International Tables Vol C Tables 4.2.6.8 and 6.1.1.4'
O O 0.0106 0.0060 'International Tables Vol C Tables 4.2.6.8 and 6.1.1.4'
F F 0.0171 0.0103 'International Tables Vol C Tables 4.2.6.8 and 6.1.1.4'
S S 0.1246 0.1234 'International Tables Vol C Tables 4.2.6.8 and 6.1.1.4'

loop_
_citation_id
_citation_doi
_citation_year
1 10.1016/j.molstruc.2019.126896 2019

loop_
_geom_angle_atom_site_label_1
_geom_angle_atom_site_label_2
_geom_angle_atom_site_label_3
_geom_angle
O3 S1 O2 120.26(12)
O3 S1 N1 109.28(11)
O2 S1 N1 104.82(11)
O3 S1 C16 107.04(10)
O2 S1 C16 107.78(11)
N1 S1 C16 107.01(11)
C11 C10 C15 117.8(2)
C11 C10 C9 120.3(2)
C15 C10 C9 121.9(2)
C15 N1 S1 128.47(16)
C21 C16 C17 120.4(2)
C21 C16 S1 119.52(18)
C17 C16 S1 120.08(18)
C7 C8 C9 121.4(2)
C14 C15 N1 121.6(2)
C14 C15 C10 119.6(2)
N1 C15 C10 118.85(19)
C1 C6 C5 115.4(2)
C1 C6 C7 120.8(2)
C5 C6 C7 123.8(2)
C12 C11 C10 121.9(2)
C15 C14 C13 120.8(2)
O1 C9 C8 119.7(2)
O1 C9 C10 121.0(2)
C8 C9 C10 119.2(2)
C8 C7 C6 126.0(2)
C18 C17 C16 119.5(2)
C20 C21 C16 119.2(2)
C4 C5 C6 121.7(2)
C12 C13 C14 120.5(2)
C1 C2 C3 118.6(3)
C5 C4 C3 120.1(3)
C13 C12 C11 119.4(2)
F1 C1 C2 118.1(2)
F1 C1 C6 117.7(2)
C2 C1 C6 124.2(3)
C19 C18 C17 120.0(2)
C18 C19 C20 120.5(3)
C2 C3 C4 120.0(3)
C21 C20 C19 120.4(3)

loop_
_geom_bond_atom_site_label_1
_geom_bond_atom_site_label_2
_geom_bond_distance
S1 O3 1.4309(18)
S1 O2 1.4328(17)
S1 N1 1.620(2)
S1 C16 1.765(2)
C10 C11 1.398(3)
C10 C15 1.412(3)
C10 C9 1.485(3)
N1 C15 1.407(3)
F1 C1 1.360(3)
C16 C21 1.384(3)
C16 C17 1.388(3)
C8 C7 1.323(3)
C8 C9 1.475(3)
C15 C14 1.382(3)
O1 C9 1.232(3)
C6 C1 1.388(3)
C6 C5 1.398(3)
C6 C7 1.460(3)
C11 C12 1.377(3)
C14 C13 1.383(3)
C17 C18 1.379(4)
C21 C20 1.375(4)
C5 C4 1.377(4)
C13 C12 1.368(3)
C2 C1 1.366(4)
C2 C3 1.373(4)
C4 C3 1.381(4)
C18 C19 1.370(4)
C19 C20 1.376(4)

loop_
_geom_hbond_atom_site_label_D
_geom_hbond_atom_site_label_H
_geom_hbond_atom_site_label_A
_geom_hbond_distance_DH
_geom_hbond_distance_HA
_geom_hbond_distance_DA
_geom_hbond_angle_DHA
_geom_hbond_site_symmetry_A
C3 H3 O2 0.95(3) 2.69(3) 3.577(3) 156(3) 8_465
C5 H5 O3 0.97(3) 2.51(3) 3.466(3) 169(2) 7_565
C8 H8 O3 0.96(3) 2.55(3) 3.475(3) 163(2) 7_565
C20 H20 O1 0.88(3) 2.73(3) 3.273(3) 121(2) 4_545
